data_7251530
loop_
_publ_author_name
'Shen, Yi-Lin'
'Liu, Chia-Li'
'Tai, Hsun-Chih'
'Chen, Zhi-Ling'
'Chen, Jhy-Der'

_publ_section_title
;
 Structure-directing roles of polycarboxylate anions in the formation of
 Ag(i) coordination polymers with mixed ligands
;
_journal_issue 11
_journal_name_full CrystEngComm
_journal_page_first 1801
_journal_page_last 1811
_journal_paper_doi 10.1039/D5CE01151E
_journal_volume 28
_journal_year 2026
_chemical_formula_sum 'C37 H36 Ag2 N8 O12'
_chemical_formula_weight 1000.48
_space_group_crystal_system triclinic
_space_group_IT_number 2
_space_group_name_Hall '-P 1'
_space_group_name_H-M_alt 'P -1'
_atom_sites_solution_hydrogens mixed
_audit_creation_method SHELXL-2019/1
_audit_update_record
;
2025-12-01 deposited with the CCDC.	2026-01-27 downloaded from the CCDC.
;
_cell_angle_alpha 95.359(6)
_cell_angle_beta 95.325(7)
_cell_angle_gamma 106.993(7)
_cell_formula_units_Z 2
_cell_length_a 9.4624(19)
_cell_length_b 11.7312(19)
_cell_length_c 19.160(3)
_cell_measurement_reflns_used 5841
_cell_measurement_temperature 293(2)
_cell_measurement_theta_max 26.65
_cell_measurement_theta_min 2.27
_cell_volume 2008.9(6)
_computing_cell_refinement 'Bruker SAINT'
_computing_data_collection 'Bruker APEX2'
_computing_data_reduction 'Bruker SAINT'
_computing_molecular_graphics 'Bruker SHELXTL'
_computing_publication_material 'Bruker SHELXTL'
_computing_structure_refinement 'SHELXL-2019/1 (Sheldrick, 2019)'
_computing_structure_solution 'SHELXS-97 (Sheldrick 2008)'
_diffrn_ambient_temperature 293(2)
_diffrn_measured_fraction_theta_full 1.000
_diffrn_measured_fraction_theta_max 1.000
_diffrn_measurement_device_type 'Bruker APEX-II CCD'
_diffrn_measurement_method '\f and \w scans'
_diffrn_radiation_type MoK\a
_diffrn_radiation_wavelength 0.71073
_diffrn_reflns_av_R_equivalents 0.1393
_diffrn_reflns_av_unetI/netI 0.1223
_diffrn_reflns_Laue_measured_fraction_full 1.000
_diffrn_reflns_Laue_measured_fraction_max 1.000
_diffrn_reflns_limit_h_max 11
_diffrn_reflns_limit_h_min -11
_diffrn_reflns_limit_k_max 14
_diffrn_reflns_limit_k_min -14
_diffrn_reflns_limit_l_max 23
_diffrn_reflns_limit_l_min -23
_diffrn_reflns_number 32451
_diffrn_reflns_point_group_measured_fraction_full 1.000
_diffrn_reflns_point_group_measured_fraction_max 1.000
_diffrn_reflns_theta_full 25.242
_diffrn_reflns_theta_max 26.000
_diffrn_reflns_theta_min 1.076
_exptl_absorpt_coefficient_mu 1.047
_exptl_absorpt_correction_T_max 0.7457
_exptl_absorpt_correction_T_min 0.5869
_exptl_absorpt_correction_type multi-scan
_exptl_absorpt_process_details 'sadabs v2008/1(bruker axs, 2008)'
_exptl_crystal_colour colourless
_exptl_crystal_density_diffrn 1.654
_exptl_crystal_description plate
_exptl_crystal_F_000 1008
_exptl_crystal_size_max 0.300
_exptl_crystal_size_mid 0.200
_exptl_crystal_size_min 0.100
_refine_diff_density_max 0.674
_refine_diff_density_min -0.741
_refine_diff_density_rms 0.098
_refine_ls_extinction_method none
_refine_ls_goodness_of_fit_ref 1.003
_refine_ls_hydrogen_treatment constr
_refine_ls_matrix_type full
_refine_ls_number_parameters 542
_refine_ls_number_reflns 7913
_refine_ls_number_restraints 0
_refine_ls_restrained_S_all 1.003
_refine_ls_R_factor_all 0.1473
_refine_ls_R_factor_gt 0.0596
_refine_ls_shift/su_max 0.000
_refine_ls_shift/su_mean 0.000
_refine_ls_structure_factor_coef Fsqd
_refine_ls_weighting_details 'w=1/[\s^2^(Fo^2^)+(0.0538P)^2^] where P=(Fo^2^+2Fc^2^)/3'
_refine_ls_weighting_scheme calc
_refine_ls_wR_factor_gt 0.1241
_refine_ls_wR_factor_ref 0.1557
_reflns_Friedel_coverage 0.000
_reflns_number_gt 3860
_reflns_number_total 7913
_reflns_threshold_expression 'I > 2\s(I)'
_cod_data_source_file d5ce01151e2.cif
_cod_data_source_block 6
_cod_depositor_comments
;
The following automatic conversions were performed:

data item '_exptl_absorpt_correction_type' value 'multi_scan' was
changed to 'multi-scan' in accordance with the
/home/data/users/saulius/crontab/automatic-downloads/rss-feeds/RSC/lib/dictionaries/cif_core.dic
dictionary named 'cif_core.dic' version 2.4.2 last updated on
2011-04-26.

Automatic conversion script
Id: cif_fix_values 8170 2020-07-09 18:12:32Z antanas 

 Adding full bibliography for 7251527--7251535.cif.
;
_cod_database_code 7251530
_shelx_shelxl_version_number 2019/1
_shelx_space_group_comment
; 
The symmetry employed for this shelxl refinement is uniquely defined 
by the following loop, which should always be used as a source of 
symmetry information in preference to the above space-group names. 
They are only intended as comments. 
;
_shelx_estimated_absorpt_t_min 0.744
_shelx_estimated_absorpt_t_max 0.903

loop_
_space_group_symop_operation_xyz
'x, y, z'
'-x, -y, -z'

loop_
_atom_site_label
_atom_site_type_symbol
_atom_site_fract_x
_atom_site_fract_y
_atom_site_fract_z
_atom_site_U_iso_or_equiv
_atom_site_adp_type
_atom_site_occupancy
_atom_site_site_symmetry_order
_atom_site_calc_flag
_atom_site_refinement_flags_posn
_atom_site_refinement_flags_adp
_atom_site_refinement_flags_occupancy
_atom_site_disorder_assembly
_atom_site_disorder_group
Ag1 Ag 0.95054(7) -0.06965(5) 0.07559(3) 0.0614(2) Uani 1 1 d . . . . .
Ag2 Ag 0.51433(7) 0.97148(5) 0.57739(3) 0.0615(2) Uani 1 1 d . . . . .
O1 O 1.3473(6) -0.4220(4) -0.1630(2) 0.0552(13) Uani 1 1 d . . . . .
O2 O 1.2405(5) -0.7015(4) -0.0983(2) 0.0465(12) Uani 1 1 d . . . . .
O3 O 0.7163(5) 0.2665(4) 0.3999(2) 0.0485(12) Uani 1 1 d . . . . .
O4 O 0.7991(7) 0.5378(4) 0.3287(3) 0.0722(17) Uani 1 1 d . . . . .
O5 O 0.7898(6) 0.3172(5) 0.6567(3) 0.0726(17) Uani 1 1 d . . . . .
O6 O 0.7979(7) 0.4376(5) 0.5727(3) 0.0808(18) Uani 1 1 d . . . . .
O7 O 0.8071(7) 0.9100(6) 0.8184(3) 0.093(2) Uani 1 1 d . . . . .
O8 O 0.7804(7) 0.8072(6) 0.9090(3) 0.093(2) Uani 1 1 d . . . . .
H8B H 0.698421 0.757017 0.914897 0.111 Uiso 1 1 d R U . . .
O9 O 0.7089(6) 0.6052(6) 0.9311(3) 0.0797(18) Uani 1 1 d . . . . .
O10 O 0.6174(9) 0.4219(7) 0.8700(3) 0.098(2) Uani 1 1 d . . . . .
N1 N 1.1056(6) -0.1555(5) 0.0380(3) 0.0452(15) Uani 1 1 d . . . . .
N2 N 1.3570(5) -0.4603(4) -0.0505(3) 0.0370(13) Uani 1 1 d . . . . .
H2A H 1.340245 -0.514735 -0.022517 0.044 Uiso 1 1 calc R U . . .
N3 N 1.1928(6) -0.6527(4) -0.2093(3) 0.0393(13) Uani 1 1 d . . . . .
H3A H 1.204258 -0.593377 -0.233646 0.047 Uiso 1 1 calc R U . . .
N4 N 1.3752(6) -0.9405(5) -0.3676(3) 0.0398(14) Uani 1 1 d . . . . .
N5 N 0.8043(6) 0.0138(5) 0.1244(3) 0.0415(14) Uani 1 1 d . . . . .
N6 N 0.6438(6) 0.3052(4) 0.2909(3) 0.0419(14) Uani 1 1 d . . . . .
H6A H 0.646507 0.361374 0.264827 0.050 Uiso 1 1 calc R U . . .
N7 N 0.8278(5) 0.5104(4) 0.4427(3) 0.0366(13) Uani 1 1 d . . . . .
H7A H 0.811477 0.460005 0.473104 0.044 Uiso 1 1 calc R U . . .
N8 N 0.6358(6) 0.8540(5) 0.5355(3) 0.0438(15) Uani 1 1 d . . . . .
C1 C 1.2502(8) -0.0963(6) 0.0410(4) 0.0486(19) Uani 1 1 d . . . . .
H1A H 1.283023 -0.014436 0.056749 0.058 Uiso 1 1 calc R U . . .
C2 C 1.3533(7) -0.1523(6) 0.0215(3) 0.0387(16) Uani 1 1 d . . . . .
H2B H 1.452902 -0.107681 0.023551 0.046 Uiso 1 1 calc R U . . .
C3 C 1.3081(7) -0.2747(6) -0.0011(3) 0.0350(16) Uani 1 1 d . . . . .
C4 C 1.1593(8) -0.3336(6) -0.0039(4) 0.0482(19) Uani 1 1 d . . . . .
H4B H 1.123599 -0.415524 -0.019404 0.058 Uiso 1 1 calc R U . . .
C5 C 1.0617(8) -0.2732(6) 0.0158(4) 0.051(2) Uani 1 1 d . . . . .
H5A H 0.961409 -0.316043 0.013558 0.061 Uiso 1 1 calc R U . . .
C6 C 1.4209(7) -0.3361(5) -0.0205(3) 0.0368(16) Uani 1 1 d . . . . .
H6B H 1.478832 -0.292581 -0.054140 0.044 Uiso 1 1 calc R U . . .
H6D H 1.488677 -0.331935 0.021577 0.044 Uiso 1 1 calc R U . . .
C7 C 1.3232(7) -0.4934(6) -0.1193(4) 0.0368(16) Uani 1 1 d . . . . .
C8 C 1.2477(7) -0.6285(5) -0.1414(3) 0.0331(15) Uani 1 1 d . . . . .
C9 C 1.1137(7) -0.7736(5) -0.2456(3) 0.0405(17) Uani 1 1 d . . . . .
H9A H 1.028702 -0.769587 -0.276683 0.049 Uiso 1 1 calc R U . . .
H9B H 1.075940 -0.825604 -0.210704 0.049 Uiso 1 1 calc R U . . .
C10 C 1.2073(7) -0.8287(6) -0.2882(3) 0.0338(15) Uani 1 1 d . . . . .
C11 C 1.3524(7) -0.7709(6) -0.2961(4) 0.0471(19) Uani 1 1 d . . . . .
H11A H 1.397252 -0.692414 -0.274637 0.056 Uiso 1 1 calc R U . . .
C12 C 1.4321(8) -0.8279(6) -0.3354(4) 0.0489(19) Uani 1 1 d . . . . .
H12A H 1.530229 -0.786141 -0.339813 0.059 Uiso 1 1 calc R U . . .
C13 C 1.2342(8) -0.9968(6) -0.3599(4) 0.0512(19) Uani 1 1 d . . . . .
H13A H 1.191968 -1.075456 -0.381516 0.061 Uiso 1 1 calc R U . . .
C14 C 1.1481(7) -0.9453(6) -0.3218(3) 0.0420(17) Uani 1 1 d . . . . .
H14A H 1.050037 -0.988606 -0.318560 0.050 Uiso 1 1 calc R U . . .
C15 C 0.6763(7) -0.0483(6) 0.1460(3) 0.0429(17) Uani 1 1 d . . . . .
H15A H 0.639944 -0.130650 0.131848 0.051 Uiso 1 1 calc R U . . .
C16 C 0.5967(7) 0.0038(5) 0.1880(3) 0.0375(16) Uani 1 1 d . . . . .
H16A H 0.507669 -0.042424 0.201141 0.045 Uiso 1 1 calc R U . . .
C17 C 0.6505(7) 0.1265(5) 0.2108(3) 0.0318(15) Uani 1 1 d . . . . .
C18 C 0.7797(7) 0.1917(6) 0.1878(3) 0.0419(17) Uani 1 1 d . . . . .
H18A H 0.818104 0.274167 0.201345 0.050 Uiso 1 1 calc R U . . .
C19 C 0.8514(7) 0.1332(6) 0.1442(4) 0.0461(18) Uani 1 1 d . . . . .
H19A H 0.936821 0.178565 0.127583 0.055 Uiso 1 1 calc R U . . .
C20 C 0.5654(7) 0.1824(6) 0.2601(3) 0.0405(17) Uani 1 1 d . . . . .
H20A H 0.471798 0.180903 0.234078 0.049 Uiso 1 1 calc R U . . .
H20B H 0.542308 0.133326 0.297991 0.049 Uiso 1 1 calc R U . . .
C21 C 0.7115(7) 0.3364(6) 0.3568(3) 0.0340(15) Uani 1 1 d . . . . .
C22 C 0.7833(7) 0.4725(6) 0.3756(4) 0.0374(16) Uani 1 1 d . . . . .
C23 C 0.9047(7) 0.6372(6) 0.4666(3) 0.0421(17) Uani 1 1 d . . . . .
H23A H 0.956627 0.672461 0.428813 0.051 Uiso 1 1 calc R U . . .
H23B H 0.979092 0.642941 0.506286 0.051 Uiso 1 1 calc R U . . .
C24 C 0.8061(7) 0.7095(6) 0.4885(3) 0.0339(15) Uani 1 1 d . . . . .
C25 C 0.6544(7) 0.6655(6) 0.4840(4) 0.0469(19) Uani 1 1 d . . . . .
H25A H 0.605238 0.586417 0.464733 0.056 Uiso 1 1 calc R U . . .
C26 C 0.5752(8) 0.7392(6) 0.5080(4) 0.0489(19) Uani 1 1 d . . . . .
H26A H 0.472277 0.706781 0.504968 0.059 Uiso 1 1 calc R U . . .
C27 C 0.7846(9) 0.8974(6) 0.5387(4) 0.055(2) Uani 1 1 d . . . . .
H27A H 0.831426 0.976990 0.557746 0.066 Uiso 1 1 calc R U . . .
C28 C 0.8703(7) 0.8295(6) 0.5151(3) 0.0432(18) Uani 1 1 d . . . . .
H28A H 0.972591 0.864320 0.517007 0.052 Uiso 1 1 calc R U . . .
C29 C 0.7923(8) 0.4147(8) 0.6352(4) 0.056(2) Uani 1 1 d . . . . .
C30 C 0.7845(8) 0.5165(7) 0.6891(4) 0.054(2) Uani 1 1 d . . . . .
C31 C 0.8180(10) 0.6327(8) 0.6752(4) 0.078(3) Uani 1 1 d . . . . .
H31A H 0.842379 0.651412 0.630830 0.093 Uiso 1 1 calc R U . . .
C32 C 0.8160(10) 0.7232(8) 0.7267(4) 0.078(3) Uani 1 1 d . . . . .
H32A H 0.843722 0.801854 0.716173 0.094 Uiso 1 1 calc R U . . .
C33 C 0.7750(8) 0.7028(8) 0.7927(4) 0.059(2) Uani 1 1 d . . . . .
C34 C 0.7838(9) 0.8137(9) 0.8435(5) 0.068(2) Uani 1 1 d . . . . .
C35 C 0.7342(8) 0.5839(8) 0.8059(4) 0.057(2) Uani 1 1 d . . . . .
C36 C 0.6834(10) 0.5306(10) 0.8729(4) 0.071(3) Uani 1 1 d . . . . .
C37 C 0.7407(7) 0.4936(7) 0.7539(3) 0.060(2) Uani 1 1 d . . . . .
H37A H 0.714067 0.414611 0.763885 0.072 Uiso 1 1 calc R U . . .
O11 O 0.7490(5) 0.1598(4) 0.5341(3) 0.0607(14) Uani 1 1 d . . . . .
H11B H 0.757873 0.227727 0.519819 0.073 Uiso 1 1 d R U . . .
H11C H 0.756663 0.170588 0.578999 0.073 Uiso 1 1 d R U . . .
O12 O 0.7364(8) 1.0421(7) 0.7032(4) 0.077(3) Uani 0.666(8) 1 d . . P A 1
H12B H 0.797827 1.009697 0.721422 0.092 Uiso 0.666(8) 1 d R U P A 1
H12C H 0.746547 1.108807 0.727812 0.092 Uiso 0.666(8) 1 d R U P A 1
O12' O 0.7787(19) 1.2434(14) 0.7895(8) 0.080(6) Uani 0.334(8) 1 d . . P A 2
H12D H 0.723802 1.279289 0.809084 0.096 Uiso 0.334(8) 1 d R U P A 2
H12E H 0.765912 1.176559 0.805622 0.096 Uiso 0.334(8) 1 d R U P A 2

loop_
_atom_site_aniso_label
_atom_site_aniso_U_11
_atom_site_aniso_U_22
_atom_site_aniso_U_33
_atom_site_aniso_U_23
_atom_site_aniso_U_13
_atom_site_aniso_U_12
Ag1 0.0674(4) 0.0683(5) 0.0678(5) 0.0054(3) 0.0251(3) 0.0460(4)
Ag2 0.0729(5) 0.0603(4) 0.0662(4) 0.0021(3) 0.0297(3) 0.0386(4)
O1 0.086(4) 0.040(3) 0.041(3) 0.006(2) 0.003(3) 0.022(3)
O2 0.060(3) 0.038(3) 0.044(3) 0.008(2) 0.010(2) 0.017(2)
O3 0.072(3) 0.037(3) 0.040(3) 0.005(2) 0.012(2) 0.020(3)
O4 0.125(5) 0.037(3) 0.044(3) 0.009(3) 0.000(3) 0.010(3)
O5 0.089(4) 0.062(4) 0.057(4) 0.003(3) 0.027(3) 0.004(3)
O6 0.115(5) 0.087(4) 0.039(3) 0.001(3) 0.034(3) 0.024(4)
O7 0.096(5) 0.094(5) 0.085(5) -0.024(4) -0.015(4) 0.041(4)
O8 0.086(5) 0.117(5) 0.060(4) -0.033(4) 0.016(3) 0.020(4)
O9 0.071(4) 0.132(5) 0.034(3) -0.015(3) 0.016(3) 0.034(4)
O10 0.150(7) 0.097(5) 0.060(4) 0.010(4) 0.048(4) 0.046(5)
N1 0.041(4) 0.047(4) 0.055(4) -0.002(3) 0.016(3) 0.024(3)
N2 0.045(3) 0.035(3) 0.034(3) -0.001(3) 0.007(3) 0.019(3)
N3 0.055(4) 0.032(3) 0.034(3) 0.001(3) 0.006(3) 0.017(3)
N4 0.043(4) 0.036(3) 0.043(3) -0.001(3) 0.011(3) 0.016(3)
N5 0.044(4) 0.047(4) 0.044(4) 0.006(3) 0.009(3) 0.029(3)
N6 0.055(4) 0.030(3) 0.041(4) 0.001(3) 0.008(3) 0.015(3)
N7 0.050(4) 0.030(3) 0.033(3) -0.003(3) 0.012(3) 0.016(3)
N8 0.037(4) 0.037(4) 0.061(4) 0.002(3) 0.019(3) 0.014(3)
C1 0.046(5) 0.040(4) 0.059(5) -0.004(4) 0.008(4) 0.016(4)
C2 0.031(4) 0.033(4) 0.049(4) -0.006(3) 0.010(3) 0.005(3)
C3 0.040(4) 0.043(4) 0.024(4) -0.001(3) 0.006(3) 0.014(3)
C4 0.043(5) 0.032(4) 0.066(5) -0.006(4) 0.014(4) 0.006(4)
C5 0.032(4) 0.047(5) 0.074(5) -0.001(4) 0.014(4) 0.011(4)
C6 0.036(4) 0.036(4) 0.038(4) -0.010(3) 0.004(3) 0.015(3)
C7 0.047(4) 0.034(4) 0.037(4) 0.002(3) 0.008(3) 0.023(3)
C8 0.036(4) 0.030(4) 0.036(4) -0.001(3) 0.009(3) 0.013(3)
C9 0.050(4) 0.031(4) 0.039(4) -0.001(3) 0.012(3) 0.011(3)
C10 0.038(4) 0.038(4) 0.026(4) -0.001(3) 0.006(3) 0.013(3)
C11 0.047(5) 0.030(4) 0.061(5) -0.007(3) 0.020(4) 0.007(3)
C12 0.042(4) 0.038(4) 0.065(5) 0.011(4) 0.025(4) 0.003(4)
C13 0.054(5) 0.040(4) 0.053(5) -0.017(4) -0.001(4) 0.015(4)
C14 0.031(4) 0.036(4) 0.052(5) -0.012(3) 0.002(3) 0.005(3)
C15 0.045(4) 0.034(4) 0.051(5) 0.003(3) 0.006(4) 0.016(4)
C16 0.037(4) 0.030(4) 0.040(4) -0.005(3) 0.006(3) 0.004(3)
C17 0.033(4) 0.032(4) 0.033(4) 0.002(3) 0.000(3) 0.015(3)
C18 0.043(4) 0.033(4) 0.051(4) 0.000(3) 0.003(3) 0.013(3)
C19 0.041(4) 0.049(5) 0.058(5) 0.009(4) 0.018(4) 0.024(4)
C20 0.034(4) 0.041(4) 0.039(4) -0.008(3) 0.000(3) 0.006(3)
C21 0.043(4) 0.033(4) 0.028(4) 0.000(3) 0.012(3) 0.015(3)
C22 0.050(4) 0.032(4) 0.037(4) 0.010(3) 0.013(3) 0.020(3)
C23 0.042(4) 0.041(4) 0.043(4) -0.004(3) 0.013(3) 0.013(3)
C24 0.040(4) 0.037(4) 0.026(4) 0.005(3) 0.010(3) 0.012(3)
C25 0.035(4) 0.036(4) 0.065(5) -0.009(4) 0.014(4) 0.006(3)
C26 0.034(4) 0.043(5) 0.066(5) -0.001(4) 0.015(4) 0.007(4)
C27 0.065(6) 0.034(4) 0.067(5) -0.005(4) 0.007(4) 0.020(4)
C28 0.030(4) 0.034(4) 0.064(5) -0.005(3) 0.011(3) 0.008(3)
C29 0.041(5) 0.067(6) 0.043(5) -0.016(4) 0.021(4) -0.010(4)
C30 0.050(5) 0.063(6) 0.037(5) -0.007(4) 0.020(4) -0.004(4)
C31 0.101(7) 0.072(6) 0.042(5) -0.015(5) 0.026(5) -0.001(6)
C32 0.097(7) 0.060(6) 0.067(6) 0.003(5) 0.023(5) 0.004(5)
C33 0.052(5) 0.073(6) 0.049(5) -0.003(5) 0.006(4) 0.017(5)
C34 0.049(5) 0.081(7) 0.071(7) -0.010(6) 0.002(5) 0.025(5)
C35 0.042(5) 0.097(7) 0.035(5) 0.000(4) 0.010(3) 0.026(5)
C36 0.076(7) 0.102(8) 0.046(6) -0.001(6) 0.018(5) 0.044(6)
C37 0.057(5) 0.069(6) 0.040(5) -0.009(4) 0.017(4) -0.001(4)
O11 0.064(3) 0.037(3) 0.077(4) 0.006(3) 0.014(3) 0.008(3)
O12 0.059(6) 0.080(6) 0.061(6) -0.002(5) -0.009(4) -0.018(5)
O12' 0.136(16) 0.074(12) 0.077(12) 0.027(9) 0.037(11) 0.092(12)

loop_
_atom_type_symbol
_atom_type_description
_atom_type_scat_dispersion_real
_atom_type_scat_dispersion_imag
_atom_type_scat_source
C C 0.0033 0.0016 'International Tables Vol C Tables 4.2.6.8 and 6.1.1.4'
H H 0.0000 0.0000 'International Tables Vol C Tables 4.2.6.8 and 6.1.1.4'
N N 0.0061 0.0033 'International Tables Vol C Tables 4.2.6.8 and 6.1.1.4'
O O 0.0106 0.0060 'International Tables Vol C Tables 4.2.6.8 and 6.1.1.4'
Ag Ag -0.8971 1.1015 'International Tables Vol C Tables 4.2.6.8 and 6.1.1.4'

loop_
_geom_angle_atom_site_label_1
_geom_angle_atom_site_label_2
_geom_angle_atom_site_label_3
_geom_angle
_geom_angle_site_symmetry_1
_geom_angle_site_symmetry_3
_geom_angle_publ_flag
N5 Ag1 N1 173.9(2) . . ?
N8 Ag2 N4 168.2(2) . 1_476 ?
N8 Ag2 Ag2 83.41(15) . 2_676 ?
N4 Ag2 Ag2 105.86(14) 1_476 2_676 ?
C34 O8 H8B 108.8 . . ?
C1 N1 C5 117.5(5) . . ?
C1 N1 Ag1 121.8(4) . . ?
C5 N1 Ag1 120.5(4) . . ?
C7 N2 C6 122.4(5) . . ?
C7 N2 H2A 118.8 . . ?
C6 N2 H2A 118.8 . . ?
C8 N3 C9 124.5(5) . . ?
C8 N3 H3A 117.7 . . ?
C9 N3 H3A 117.7 . . ?
C13 N4 C12 116.4(5) . . ?
C13 N4 Ag2 122.9(4) . 1_634 ?
C12 N4 Ag2 120.6(4) . 1_634 ?
C15 N5 C19 116.8(5) . . ?
C15 N5 Ag1 123.4(4) . . ?
C19 N5 Ag1 119.0(4) . . ?
C21 N6 C20 124.3(6) . . ?
C21 N6 H6A 117.8 . . ?
C20 N6 H6A 117.8 . . ?
C22 N7 C23 120.8(5) . . ?
C22 N7 H7A 119.6 . . ?
C23 N7 H7A 119.6 . . ?
C26 N8 C27 115.9(5) . . ?
C26 N8 Ag2 125.4(4) . . ?
C27 N8 Ag2 118.7(4) . . ?
N1 C1 C2 122.5(6) . . ?
N1 C1 H1A 118.7 . . ?
C2 C1 H1A 118.7 . . ?
C1 C2 C3 120.1(6) . . ?
C1 C2 H2B 120.0 . . ?
C3 C2 H2B 120.0 . . ?
C4 C3 C2 116.5(6) . . ?
C4 C3 C6 123.5(6) . . ?
C2 C3 C6 120.1(6) . . ?
C3 C4 C5 120.9(6) . . ?
C3 C4 H4B 119.5 . . ?
C5 C4 H4B 119.5 . . ?
N1 C5 C4 122.5(6) . . ?
N1 C5 H5A 118.7 . . ?
C4 C5 H5A 118.7 . . ?
N2 C6 C3 114.2(5) . . ?
N2 C6 H6B 108.7 . . ?
C3 C6 H6B 108.7 . . ?
N2 C6 H6D 108.7 . . ?
C3 C6 H6D 108.7 . . ?
H6B C6 H6D 107.6 . . ?
O1 C7 N2 123.1(6) . . ?
O1 C7 C8 121.7(6) . . ?
N2 C7 C8 115.2(6) . . ?
O2 C8 N3 126.8(6) . . ?
O2 C8 C7 121.3(6) . . ?
N3 C8 C7 111.9(6) . . ?
N3 C9 C10 114.2(5) . . ?
N3 C9 H9A 108.7 . . ?
C10 C9 H9A 108.7 . . ?
N3 C9 H9B 108.7 . . ?
C10 C9 H9B 108.7 . . ?
H9A C9 H9B 107.6 . . ?
C11 C10 C14 116.3(5) . . ?
C11 C10 C9 123.9(6) . . ?
C14 C10 C9 119.8(6) . . ?
C10 C11 C12 120.6(6) . . ?
C10 C11 H11A 119.7 . . ?
C12 C11 H11A 119.7 . . ?
N4 C12 C11 123.0(6) . . ?
N4 C12 H12A 118.5 . . ?
C11 C12 H12A 118.5 . . ?
N4 C13 C14 123.7(6) . . ?
N4 C13 H13A 118.2 . . ?
C14 C13 H13A 118.2 . . ?
C13 C14 C10 120.0(6) . . ?
C13 C14 H14A 120.0 . . ?
C10 C14 H14A 120.0 . . ?
N5 C15 C16 123.2(6) . . ?
N5 C15 H15A 118.4 . . ?
C16 C15 H15A 118.4 . . ?
C15 C16 C17 119.3(6) . . ?
C15 C16 H16A 120.3 . . ?
C17 C16 H16A 120.3 . . ?
C18 C17 C16 118.1(5) . . ?
C18 C17 C20 122.9(5) . . ?
C16 C17 C20 119.0(5) . . ?
C17 C18 C19 119.1(6) . . ?
C17 C18 H18A 120.5 . . ?
C19 C18 H18A 120.5 . . ?
N5 C19 C18 123.4(6) . . ?
N5 C19 H19A 118.3 . . ?
C18 C19 H19A 118.3 . . ?
N6 C20 C17 114.6(5) . . ?
N6 C20 H20A 108.6 . . ?
C17 C20 H20A 108.6 . . ?
N6 C20 H20B 108.6 . . ?
C17 C20 H20B 108.6 . . ?
H20A C20 H20B 107.6 . . ?
O3 C21 N6 125.1(6) . . ?
O3 C21 C22 121.8(6) . . ?
N6 C21 C22 113.2(6) . . ?
O4 C22 N7 124.2(6) . . ?
O4 C22 C21 120.0(6) . . ?
N7 C22 C21 115.8(6) . . ?
N7 C23 C24 114.9(5) . . ?
N7 C23 H23A 108.6 . . ?
C24 C23 H23A 108.6 . . ?
N7 C23 H23B 108.6 . . ?
C24 C23 H23B 108.6 . . ?
H23A C23 H23B 107.5 . . ?
C25 C24 C28 116.7(6) . . ?
C25 C24 C23 124.4(6) . . ?
C28 C24 C23 118.9(6) . . ?
C24 C25 C26 119.4(6) . . ?
C24 C25 H25A 120.3 . . ?
C26 C25 H25A 120.3 . . ?
N8 C26 C25 124.5(6) . . ?
N8 C26 H26A 117.8 . . ?
C25 C26 H26A 117.8 . . ?
N8 C27 C28 122.8(6) . . ?
N8 C27 H27A 118.6 . . ?
C28 C27 H27A 118.6 . . ?
C27 C28 C24 120.7(6) . . ?
C27 C28 H28A 119.7 . . ?
C24 C28 H28A 119.7 . . ?
O5 C29 O6 126.3(7) . . ?
O5 C29 C30 117.7(7) . . ?
O6 C29 C30 115.9(8) . . ?
C31 C30 C37 117.0(7) . . ?
C31 C30 C29 122.4(7) . . ?
C37 C30 C29 120.6(7) . . ?
C30 C31 C32 120.5(8) . . ?
C30 C31 H31A 119.8 . . ?
C32 C31 H31A 119.8 . . ?
C33 C32 C31 123.5(8) . . ?
C33 C32 H32A 118.2 . . ?
C31 C32 H32A 118.2 . . ?
C32 C33 C35 116.2(7) . . ?
C32 C33 C34 116.4(8) . . ?
C35 C33 C34 127.4(8) . . ?
O7 C34 O8 122.5(9) . . ?
O7 C34 C33 116.7(9) . . ?
O8 C34 C33 120.5(9) . . ?
C33 C35 C37 119.6(7) . . ?
C33 C35 C36 129.5(7) . . ?
C37 C35 C36 110.9(8) . . ?
O10 C36 O9 122.7(8) . . ?
O10 C36 C35 120.1(8) . . ?
O9 C36 C35 117.2(9) . . ?
C30 C37 C35 123.1(8) . . ?
C30 C37 H37A 118.5 . . ?
C35 C37 H37A 118.5 . . ?
H11B O11 H11C 107.3 . . ?
H12B O12 H12C 109.1 . . ?
H12D O12' H12E 107.8 . . ?

loop_
_geom_bond_atom_site_label_1
_geom_bond_atom_site_label_2
_geom_bond_distance
_geom_bond_site_symmetry_2
_geom_bond_publ_flag
Ag1 N5 2.146(5) . ?
Ag1 N1 2.146(5) . ?
Ag2 N8 2.181(5) . ?
Ag2 N4 2.181(5) 1_476 ?
Ag2 Ag2 3.1055(13) 2_676 ?
O1 C7 1.229(7) . ?
O2 C8 1.236(7) . ?
O3 C21 1.225(7) . ?
O4 C22 1.226(7) . ?
O5 C29 1.247(9) . ?
O6 C29 1.255(9) . ?
O7 C34 1.237(10) . ?
O8 C34 1.269(10) . ?
O8 H8B 0.8500 . ?
O9 C36 1.309(9) . ?
O10 C36 1.239(10) . ?
N1 C1 1.334(8) . ?
N1 C5 1.336(8) . ?
N2 C7 1.322(7) . ?
N2 C6 1.443(7) . ?
N2 H2A 0.8600 . ?
N3 C8 1.327(8) . ?
N3 C9 1.468(7) . ?
N3 H3A 0.8600 . ?
N4 C13 1.333(8) . ?
N4 C12 1.337(8) . ?
N5 C15 1.343(8) . ?
N5 C19 1.345(8) . ?
N6 C21 1.328(8) . ?
N6 C20 1.452(7) . ?
N6 H6A 0.8600 . ?
N7 C22 1.308(8) . ?
N7 C23 1.460(8) . ?
N7 H7A 0.8600 . ?
N8 C26 1.334(8) . ?
N8 C27 1.344(8) . ?
C1 C2 1.385(8) . ?
C1 H1A 0.9300 . ?
C2 C3 1.387(8) . ?
C2 H2B 0.9300 . ?
C3 C4 1.369(9) . ?
C3 C6 1.507(7) . ?
C4 C5 1.376(8) . ?
C4 H4B 0.9300 . ?
C5 H5A 0.9300 . ?
C6 H6B 0.9700 . ?
C6 H6D 0.9700 . ?
C7 C8 1.536(9) . ?
C9 C10 1.496(7) . ?
C9 H9A 0.9700 . ?
C9 H9B 0.9700 . ?
C10 C11 1.372(8) . ?
C10 C14 1.386(8) . ?
C11 C12 1.375(8) . ?
C11 H11A 0.9300 . ?
C12 H12A 0.9300 . ?
C13 C14 1.369(8) . ?
C13 H13A 0.9300 . ?
C14 H14A 0.9300 . ?
C15 C16 1.370(8) . ?
C15 H15A 0.9300 . ?
C16 C17 1.391(8) . ?
C16 H16A 0.9300 . ?
C17 C18 1.375(8) . ?
C17 C20 1.518(7) . ?
C18 C19 1.379(8) . ?
C18 H18A 0.9300 . ?
C19 H19A 0.9300 . ?
C20 H20A 0.9700 . ?
C20 H20B 0.9700 . ?
C21 C22 1.534(9) . ?
C23 C24 1.494(8) . ?
C23 H23A 0.9700 . ?
C23 H23B 0.9700 . ?
C24 C25 1.368(8) . ?
C24 C28 1.386(8) . ?
C25 C26 1.375(8) . ?
C25 H25A 0.9300 . ?
C26 H26A 0.9300 . ?
C27 C28 1.369(8) . ?
C27 H27A 0.9300 . ?
C28 H28A 0.9300 . ?
C29 C30 1.527(9) . ?
C30 C31 1.364(11) . ?
C30 C37 1.371(8) . ?
C31 C32 1.385(10) . ?
C31 H31A 0.9300 . ?
C32 C33 1.377(10) . ?
C32 H32A 0.9300 . ?
C33 C35 1.389(10) . ?
C33 C34 1.527(11) . ?
C35 C37 1.404(9) . ?
C35 C36 1.536(11) . ?
C37 H37A 0.9300 . ?
O11 H11B 0.8501 . ?
O11 H11C 0.8500 . ?
O12 H12B 0.8499 . ?
O12 H12C 0.8500 . ?
O12' H12D 0.8500 . ?
O12' H12E 0.8500 . ?

loop_
_geom_torsion_atom_site_label_1
_geom_torsion_atom_site_label_2
_geom_torsion_atom_site_label_3
_geom_torsion_atom_site_label_4
_geom_torsion
_geom_torsion_site_symmetry_1
_geom_torsion_site_symmetry_2
_geom_torsion_site_symmetry_3
_geom_torsion_site_symmetry_4
_geom_torsion_publ_flag
C5 N1 C1 C2 0.6(10) . . . . ?
Ag1 N1 C1 C2 175.5(5) . . . . ?
N1 C1 C2 C3 -1.1(10) . . . . ?
C1 C2 C3 C4 1.1(10) . . . . ?
C1 C2 C3 C6 -178.3(6) . . . . ?
C2 C3 C4 C5 -0.8(10) . . . . ?
C6 C3 C4 C5 178.6(6) . . . . ?
C1 N1 C5 C4 -0.3(11) . . . . ?
Ag1 N1 C5 C4 -175.2(5) . . . . ?
C3 C4 C5 N1 0.5(11) . . . . ?
C7 N2 C6 C3 92.3(7) . . . . ?
C4 C3 C6 N2 7.1(9) . . . . ?
C2 C3 C6 N2 -173.5(6) . . . . ?
C6 N2 C7 O1 2.1(9) . . . . ?
C6 N2 C7 C8 -176.6(5) . . . . ?
C9 N3 C8 O2 -0.8(10) . . . . ?
C9 N3 C8 C7 -179.7(5) . . . . ?
O1 C7 C8 O2 170.9(6) . . . . ?
N2 C7 C8 O2 -10.4(8) . . . . ?
O1 C7 C8 N3 -10.2(8) . . . . ?
N2 C7 C8 N3 168.5(5) . . . . ?
C8 N3 C9 C10 -100.2(7) . . . . ?
N3 C9 C10 C11 -2.9(9) . . . . ?
N3 C9 C10 C14 176.3(6) . . . . ?
C14 C10 C11 C12 -0.1(10) . . . . ?
C9 C10 C11 C12 179.2(6) . . . . ?
C13 N4 C12 C11 0.0(10) . . . . ?
Ag2 N4 C12 C11 -175.5(5) 1_634 . . . ?
C10 C11 C12 N4 -0.1(11) . . . . ?
C12 N4 C13 C14 0.4(10) . . . . ?
Ag2 N4 C13 C14 175.8(5) 1_634 . . . ?
N4 C13 C14 C10 -0.6(11) . . . . ?
C11 C10 C14 C13 0.4(10) . . . . ?
C9 C10 C14 C13 -178.9(6) . . . . ?
C19 N5 C15 C16 -1.9(10) . . . . ?
Ag1 N5 C15 C16 168.1(5) . . . . ?
N5 C15 C16 C17 -1.1(10) . . . . ?
C15 C16 C17 C18 2.5(9) . . . . ?
C15 C16 C17 C20 -177.2(6) . . . . ?
C16 C17 C18 C19 -1.0(9) . . . . ?
C20 C17 C18 C19 178.7(6) . . . . ?
C15 N5 C19 C18 3.5(10) . . . . ?
Ag1 N5 C19 C18 -166.9(5) . . . . ?
C17 C18 C19 N5 -2.1(10) . . . . ?
C21 N6 C20 C17 -102.7(7) . . . . ?
C18 C17 C20 N6 -10.4(9) . . . . ?
C16 C17 C20 N6 169.3(6) . . . . ?
C20 N6 C21 O3 -0.3(10) . . . . ?
C20 N6 C21 C22 -179.1(5) . . . . ?
C23 N7 C22 O4 -1.4(10) . . . . ?
C23 N7 C22 C21 176.8(5) . . . . ?
O3 C21 C22 O4 167.5(6) . . . . ?
N6 C21 C22 O4 -13.6(9) . . . . ?
O3 C21 C22 N7 -10.8(9) . . . . ?
N6 C21 C22 N7 168.1(5) . . . . ?
C22 N7 C23 C24 93.6(7) . . . . ?
N7 C23 C24 C25 -3.3(9) . . . . ?
N7 C23 C24 C28 177.0(6) . . . . ?
C28 C24 C25 C26 -2.6(10) . . . . ?
C23 C24 C25 C26 177.7(6) . . . . ?
C27 N8 C26 C25 0.3(11) . . . . ?
Ag2 N8 C26 C25 -177.8(5) . . . . ?
C24 C25 C26 N8 0.9(11) . . . . ?
C26 N8 C27 C28 0.4(10) . . . . ?
Ag2 N8 C27 C28 178.6(5) . . . . ?
N8 C27 C28 C24 -2.2(11) . . . . ?
C25 C24 C28 C27 3.2(10) . . . . ?
C23 C24 C28 C27 -177.1(6) . . . . ?
O5 C29 C30 C31 165.7(8) . . . . ?
O6 C29 C30 C31 -15.6(11) . . . . ?
O5 C29 C30 C37 -15.3(11) . . . . ?
O6 C29 C30 C37 163.4(7) . . . . ?
C37 C30 C31 C32 3.9(13) . . . . ?
C29 C30 C31 C32 -177.1(8) . . . . ?
C30 C31 C32 C33 -2.9(15) . . . . ?
C31 C32 C33 C35 -0.1(13) . . . . ?
C31 C32 C33 C34 178.2(8) . . . . ?
C32 C33 C34 O7 9.5(11) . . . . ?
C35 C33 C34 O7 -172.3(8) . . . . ?
C32 C33 C34 O8 -164.4(8) . . . . ?
C35 C33 C34 O8 13.7(12) . . . . ?
C32 C33 C35 C37 1.8(11) . . . . ?
C34 C33 C35 C37 -176.3(7) . . . . ?
C32 C33 C35 C36 179.9(8) . . . . ?
C34 C33 C35 C36 1.8(13) . . . . ?
C33 C35 C36 O10 162.3(9) . . . . ?
C37 C35 C36 O10 -19.4(11) . . . . ?
C33 C35 C36 O9 -15.5(12) . . . . ?
C37 C35 C36 O9 162.7(7) . . . . ?
C31 C30 C37 C35 -2.2(12) . . . . ?
C29 C30 C37 C35 178.8(7) . . . . ?
C33 C35 C37 C30 -0.7(11) . . . . ?
C36 C35 C37 C30 -179.2(7) . . . . ?
